data_7129834
loop_
_publ_author_name
'Yao, Tuanli'
'Zhao, Shuaijing'
'Liu, Tao'
'Wu, Yuting'
'Ma, Yanhui'
'Li, Tao'
'Qin, Xiangyang'

_publ_section_title
;
 Transition-metal-free approaches to 2,3-diarylated indenones from
 2-alkynylbenzaldehydes and phenols with tunable selectivity.
;
_journal_issue 29
_journal_name_full 'Chemical communications (Cambridge, England)'
_journal_page_first 4592
_journal_page_last 4595
_journal_paper_doi 10.1039/d2cc01324j
_journal_volume 58
_journal_year 2022
_chemical_formula_moiety 'C32 H33 Cl O4'
_chemical_formula_sum 'C32 H33 Cl O4'
_chemical_formula_weight 517.03
_space_group_crystal_system triclinic
_space_group_IT_number 2
_space_group_name_Hall '-P 1'
_space_group_name_H-M_alt 'P -1'
_atom_sites_solution_hydrogens geom
_atom_sites_solution_primary iterative
_atom_sites_solution_secondary difmap
_audit_creation_date 2021-12-14
_audit_creation_method
;
Olex2 1.2
(compiled 2018.05.29 svn.r3508 for OlexSys, GUI svn.r5506)
;
_audit_update_record
;
2021-12-22 deposited with the CCDC.	2022-03-15 downloaded from the CCDC.
;
_cell_angle_alpha 94.809(2)
_cell_angle_beta 107.322(2)
_cell_angle_gamma 91.397(2)
_cell_formula_units_Z 2
_cell_length_a 9.1084(5)
_cell_length_b 11.8341(7)
_cell_length_c 13.8157(8)
_cell_measurement_reflns_used 8257
_cell_measurement_temperature 273(2)
_cell_measurement_theta_max 27.45
_cell_measurement_theta_min 2.35
_cell_volume 1414.74(14)
_computing_cell_refinement 'SAINT V8.40B (?, 2016)'
_computing_data_reduction 'SAINT V8.40B (?, 2016)'
_computing_molecular_graphics 'Olex2 (Dolomanov et al., 2009)'
_computing_publication_material 'Olex2 (Dolomanov et al., 2009)'
_computing_structure_refinement 'XL (Sheldrick, 2008)'
_computing_structure_solution 'olex2.solve (Bourhis et al., 2015)'
_diffrn_ambient_temperature 273.15
_diffrn_measured_fraction_theta_full 0.999
_diffrn_measured_fraction_theta_max 0.999
_diffrn_measurement_device_type 'Bruker APEX-II CCD'
_diffrn_measurement_method '\f and \w scans'
_diffrn_radiation_monochromator graphite
_diffrn_radiation_type MoK\a
_diffrn_radiation_wavelength 0.71073
_diffrn_reflns_av_R_equivalents 0.0675
_diffrn_reflns_av_unetI/netI 0.0411
_diffrn_reflns_limit_h_max 10
_diffrn_reflns_limit_h_min -10
_diffrn_reflns_limit_k_max 14
_diffrn_reflns_limit_k_min -14
_diffrn_reflns_limit_l_max 16
_diffrn_reflns_limit_l_min -16
_diffrn_reflns_number 42560
_diffrn_reflns_theta_full 25.00
_diffrn_reflns_theta_max 25.00
_diffrn_reflns_theta_min 2.21
_diffrn_source 'fine-focus sealed tube'
_diffrn_standards_number 0
_exptl_absorpt_coefficient_mu 0.169
_exptl_absorpt_correction_T_max 0.7456
_exptl_absorpt_correction_T_min 0.6937
_exptl_absorpt_correction_type none
_exptl_absorpt_process_details
;
SADABS-2016/2 (Bruker,2016/2) was used for absorption correction.
wR2(int) was 0.0638 before and 0.0587 after correction.
The Ratio of minimum to maximum transmission is 0.9304.
The \l/2 correction factor is Not present.
;
_exptl_crystal_colour red
_exptl_crystal_density_diffrn 1.214
_exptl_crystal_density_method 'not measured'
_exptl_crystal_description block
_exptl_crystal_F_000 548
_exptl_crystal_size_max 0.2
_exptl_crystal_size_mid 0.19
_exptl_crystal_size_min 0.17
_refine_diff_density_max 0.438
_refine_diff_density_min -0.312
_refine_diff_density_rms 0.046
_refine_ls_extinction_method none
_refine_ls_goodness_of_fit_ref 1.074
_refine_ls_hydrogen_treatment constr
_refine_ls_matrix_type full
_refine_ls_number_parameters 342
_refine_ls_number_reflns 4972
_refine_ls_number_restraints 2
_refine_ls_restrained_S_all 1.093
_refine_ls_R_factor_all 0.0995
_refine_ls_R_factor_gt 0.0601
_refine_ls_shift/su_max 0.000
_refine_ls_shift/su_mean 0.000
_refine_ls_structure_factor_coef Fsqd
_refine_ls_weighting_details 'calc w=1/[\s^2^(Fo^2^)+(0.0772P)^2^+0.5213P] where P=(Fo^2^+2Fc^2^)/3'
_refine_ls_weighting_scheme calc
_refine_ls_wR_factor_gt 0.1536
_refine_ls_wR_factor_ref 0.1699
_reflns_number_gt 3255
_reflns_number_total 4972
_reflns_threshold_expression >2sigma(I)
_cod_data_source_file d2cc01324j2.cif
_cod_data_source_block sust_3210_0m
_cod_depositor_comments 'Adding full bibliography for 7129831--7129837.cif.'
_cod_database_code 7129834
_olex2_refinement_description
;
1. Fixed Uiso
 At 1.2 times of:
  All C(H) groups, All C(H,H) groups
 At 1.5 times of:
  All C(H,H,H) groups, All O(H) groups
2. Restrained distances
 H4-H28a
 2.2 with sigma of 0.02
 H4-H27c
 2.45 with sigma of 0.02
3.a Secondary CH2 refined with riding coordinates:
 C2(H2a,H2b)
3.b Aromatic/amide H refined with riding coordinates:
 C5(H5), C6(H6), C8(H8), C9(H9), C13(H13), C14(H14), C16(H16), C20(H20),
 C24(H24)
3.c Idealised Me refined as rotating group:
 C1(H1a,H1b,H1c), C26(H26a,H26b,H26c), C27(H27a,H27b,H27c), C28(H28a,H28b,
 H28c), C30(H30a,H30b,H30c), C31(H31a,H31b,H31c), C32(H32a,H32b,H32c)
3.d Idealised tetrahedral OH refined as rotating group:
 O4(H4)
;
_olex2_submission_special_instructions 'No special instructions were received'

loop_
_space_group_symop_id
_space_group_symop_operation_xyz
1 'x, y, z'
2 '-x, -y, -z'

loop_
_atom_site_label
_atom_site_type_symbol
_atom_site_fract_x
_atom_site_fract_y
_atom_site_fract_z
_atom_site_U_iso_or_equiv
_atom_site_adp_type
_atom_site_occupancy
_atom_site_calc_flag
_atom_site_disorder_assembly
_atom_site_disorder_group
_atom_site_refinement_flags_posn
C1 C 0.7689(6) -0.1604(4) 0.1082(3) 0.1019(14) Uani 1 d . . .
H1A H 0.6604 -0.1793 0.0906 0.153 Uiso 1 calc . . GR
H1B H 0.8248 -0.2277 0.1233 0.153 Uiso 1 calc . . GR
H1C H 0.7914 -0.1289 0.0521 0.153 Uiso 1 calc . . GR
C2 C 0.8121(6) -0.0812(3) 0.1932(3) 0.1066(16) Uani 1 d . . .
H2A H 0.9215 -0.0612 0.2110 0.128 Uiso 1 calc . . R
H2B H 0.7921 -0.1133 0.2507 0.128 Uiso 1 calc . . R
C3 C 0.7367(4) 0.0979(3) 0.2461(3) 0.0605(8) Uani 1 d . . .
C4 C 0.6533(3) 0.2016(2) 0.2179(2) 0.0485(7) Uani 1 d . . .
C5 C 0.5855(4) 0.2231(3) 0.1180(2) 0.0561(8) Uani 1 d . . .
H5 H 0.5873 0.1693 0.0653 0.067 Uiso 1 calc . . R
C6 C 0.5151(3) 0.3236(3) 0.0958(2) 0.0521(7) Uani 1 d . . .
H6 H 0.4696 0.3368 0.0283 0.063 Uiso 1 calc . . R
C7 C 0.5110(3) 0.4054(2) 0.1728(2) 0.0417(6) Uani 1 d . . .
C8 C 0.5764(3) 0.3817(2) 0.2732(2) 0.0503(7) Uani 1 d . . .
H8 H 0.5721 0.4342 0.3261 0.060 Uiso 1 calc . . R
C9 C 0.6471(3) 0.2818(2) 0.2950(2) 0.0524(8) Uani 1 d . . .
H9 H 0.6914 0.2679 0.3625 0.063 Uiso 1 calc . . R
C10 C 0.4392(3) 0.5140(2) 0.1492(2) 0.0415(6) Uani 1 d . . .
C11 C 0.2915(3) 0.5226(3) 0.0657(2) 0.0502(7) Uani 1 d . . .
C12 C 0.2546(3) 0.6436(3) 0.0702(2) 0.0479(7) Uani 1 d . . .
C13 C 0.1344(3) 0.6999(3) 0.0123(2) 0.0627(9) Uani 1 d . . .
H13 H 0.0558 0.6603 -0.0394 0.075 Uiso 1 calc . . R
C14 C 0.1317(4) 0.8169(3) 0.0322(3) 0.0677(10) Uani 1 d . . .
H14 H 0.0512 0.8564 -0.0063 0.081 Uiso 1 calc . . R
C15 C 0.2487(4) 0.8738(3) 0.1090(2) 0.0564(8) Uani 1 d . . .
C16 C 0.3718(3) 0.8179(2) 0.1686(2) 0.0485(7) Uani 1 d . . .
H16 H 0.4505 0.8577 0.2201 0.058 Uiso 1 calc . . R
C17 C 0.3729(3) 0.7023(2) 0.1488(2) 0.0425(7) Uani 1 d . . .
C18 C 0.4866(3) 0.6197(2) 0.19695(19) 0.0393(6) Uani 1 d . . .
C19 C 0.6276(3) 0.6540(2) 0.28024(19) 0.0372(6) Uani 1 d . . .
C20 C 0.6228(3) 0.7227(2) 0.3649(2) 0.0403(6) Uani 1 d . . .
H20 H 0.5279 0.7468 0.3681 0.048 Uiso 1 calc . . R
C21 C 0.7533(3) 0.7576(2) 0.44553(19) 0.0388(6) Uani 1 d . . .
C22 C 0.8938(3) 0.7232(2) 0.43412(19) 0.0382(6) Uani 1 d . . .
C23 C 0.9051(3) 0.6505(2) 0.35086(19) 0.0351(6) Uani 1 d . . .
C24 C 0.7693(3) 0.6176(2) 0.27549(19) 0.0373(6) Uani 1 d . . .
H24 H 0.7729 0.5694 0.2196 0.045 Uiso 1 calc . . R
C25 C 0.7395(3) 0.8296(2) 0.5402(2) 0.0475(7) Uani 1 d . . .
C26 C 0.5703(4) 0.8438(3) 0.5352(3) 0.0732(10) Uani 1 d . . .
H26A H 0.5191 0.7704 0.5284 0.110 Uiso 1 calc . . GR
H26B H 0.5206 0.8839 0.4777 0.110 Uiso 1 calc . . GR
H26C H 0.5655 0.8861 0.5966 0.110 Uiso 1 calc . . GR
C27 C 0.8113(4) 0.9505(2) 0.5475(3) 0.0615(9) Uani 1 d . . .
H27A H 0.7494 1.0042 0.5711 0.092 Uiso 1 calc . . GR
H27B H 0.8158 0.9670 0.4816 0.092 Uiso 1 calc . . GR
H27C H 0.9135 0.9555 0.5945 0.092 Uiso 1 calc . . DGR
C28 C 0.8137(5) 0.7720(3) 0.6376(2) 0.0700(10) Uani 1 d . . .
H28A H 0.9187 0.7576 0.6421 0.105 Uiso 1 calc . . DGR
H28B H 0.7578 0.7015 0.6355 0.105 Uiso 1 calc . . GR
H28C H 0.8110 0.8209 0.6960 0.105 Uiso 1 calc . . GR
C29 C 1.0605(3) 0.6110(2) 0.3421(2) 0.0424(7) Uani 1 d . . .
C30 C 1.1620(4) 0.7141(3) 0.3350(3) 0.0705(10) Uani 1 d . . .
H30A H 1.1103 0.7522 0.2766 0.106 Uiso 1 calc . . GR
H30B H 1.2583 0.6888 0.3285 0.106 Uiso 1 calc . . GR
H30C H 1.1807 0.7654 0.3955 0.106 Uiso 1 calc . . GR
C31 C 1.1438(4) 0.5466(3) 0.4333(2) 0.0609(9) Uani 1 d . . .
H31A H 1.1609 0.5952 0.4952 0.091 Uiso 1 calc . . GR
H31B H 1.2409 0.5237 0.4264 0.091 Uiso 1 calc . . GR
H31C H 1.0815 0.4806 0.4351 0.091 Uiso 1 calc . . GR
C32 C 1.0396(3) 0.5288(3) 0.2466(2) 0.0611(9) Uani 1 d . . .
H32A H 0.9747 0.4644 0.2484 0.092 Uiso 1 calc . . GR
H32B H 1.1382 0.5039 0.2445 0.092 Uiso 1 calc . . GR
H32C H 0.9929 0.5667 0.1871 0.092 Uiso 1 calc . . GR
Cl1 Cl 0.24517(13) 1.01931(8) 0.13570(8) 0.0905(4) Uani 1 d . . .
O1 O 0.7235(3) 0.0207(2) 0.16989(18) 0.0852(8) Uani 1 d . . .
O2 O 0.8118(4) 0.0830(2) 0.3311(2) 0.0990(10) Uani 1 d . . .
O3 O 0.2156(3) 0.4452(2) 0.00736(18) 0.0752(7) Uani 1 d . . .
O4 O 1.0318(2) 0.75632(17) 0.50535(15) 0.0577(6) Uani 1 d . . .
H4 H 1.0266 0.8202 0.5316 0.087 Uiso 1 calc . . DGR

loop_
_atom_site_aniso_label
_atom_site_aniso_U_11
_atom_site_aniso_U_22
_atom_site_aniso_U_33
_atom_site_aniso_U_23
_atom_site_aniso_U_13
_atom_site_aniso_U_12
C1 0.142(4) 0.081(3) 0.085(3) 0.012(2) 0.035(3) 0.032(3)
C2 0.140(4) 0.060(2) 0.091(3) -0.001(2) -0.011(3) 0.039(2)
C3 0.067(2) 0.0511(19) 0.054(2) 0.0002(16) 0.0043(17) 0.0021(16)
C4 0.0485(17) 0.0454(16) 0.0452(17) 0.0003(13) 0.0060(14) -0.0014(13)
C5 0.064(2) 0.0549(19) 0.0451(18) -0.0034(14) 0.0110(15) 0.0088(15)
C6 0.0575(19) 0.0575(19) 0.0368(16) 0.0042(14) 0.0070(14) 0.0067(15)
C7 0.0351(14) 0.0441(16) 0.0420(16) -0.0007(12) 0.0072(12) -0.0026(12)
C8 0.0574(18) 0.0496(18) 0.0385(16) -0.0017(13) 0.0080(14) 0.0009(14)
C9 0.0617(19) 0.0508(18) 0.0390(16) 0.0050(14) 0.0064(14) 0.0008(14)
C10 0.0316(14) 0.0529(17) 0.0375(15) 0.0033(13) 0.0072(12) -0.0002(12)
C11 0.0387(16) 0.0622(19) 0.0436(17) -0.0018(15) 0.0051(13) -0.0014(14)
C12 0.0374(15) 0.0603(19) 0.0428(16) 0.0060(14) 0.0067(13) 0.0050(13)
C13 0.0440(18) 0.083(3) 0.0529(19) 0.0103(17) 0.0005(15) 0.0116(16)
C14 0.056(2) 0.081(3) 0.064(2) 0.0200(19) 0.0084(18) 0.0281(18)
C15 0.0579(19) 0.062(2) 0.0537(19) 0.0175(16) 0.0184(16) 0.0212(16)
C16 0.0458(16) 0.0520(18) 0.0490(17) 0.0076(14) 0.0153(14) 0.0057(13)
C17 0.0338(14) 0.0561(18) 0.0399(15) 0.0074(13) 0.0136(12) 0.0048(12)
C18 0.0297(14) 0.0492(17) 0.0376(15) 0.0026(12) 0.0089(12) 0.0002(12)
C19 0.0325(14) 0.0406(15) 0.0381(15) 0.0055(12) 0.0093(11) 0.0019(11)
C20 0.0343(14) 0.0439(15) 0.0432(16) 0.0046(12) 0.0117(12) 0.0068(12)
C21 0.0414(15) 0.0375(15) 0.0378(15) 0.0028(11) 0.0124(12) 0.0039(11)
C22 0.0366(15) 0.0395(15) 0.0330(14) 0.0023(11) 0.0024(12) 0.0007(11)
C23 0.0311(13) 0.0388(14) 0.0349(14) 0.0052(11) 0.0088(11) 0.0020(11)
C24 0.0377(14) 0.0390(15) 0.0349(14) 0.0022(11) 0.0106(12) 0.0054(11)
C25 0.0510(17) 0.0465(17) 0.0438(16) -0.0024(13) 0.0140(14) 0.0072(13)
C26 0.070(2) 0.081(2) 0.074(2) -0.0202(19) 0.0368(19) 0.0096(18)
C27 0.071(2) 0.0475(18) 0.061(2) -0.0050(15) 0.0142(17) 0.0103(15)
C28 0.103(3) 0.064(2) 0.0472(19) 0.0057(16) 0.0267(19) 0.0198(19)
C29 0.0322(14) 0.0525(17) 0.0412(16) 0.0018(13) 0.0096(12) 0.0058(12)
C30 0.0433(18) 0.083(2) 0.090(3) 0.016(2) 0.0273(18) -0.0058(16)
C31 0.0559(19) 0.069(2) 0.0547(19) 0.0060(16) 0.0110(15) 0.0266(16)
C32 0.0448(17) 0.087(2) 0.0507(19) -0.0043(17) 0.0149(15) 0.0182(16)
Cl1 0.1106(8) 0.0648(6) 0.0917(7) 0.0163(5) 0.0190(6) 0.0345(5)
O1 0.118(2) 0.0615(15) 0.0609(15) -0.0025(12) 0.0042(14) 0.0324(14)
O2 0.138(3) 0.0672(17) 0.0647(17) 0.0014(13) -0.0121(17) 0.0277(16)
O3 0.0573(14) 0.0725(16) 0.0696(15) -0.0132(13) -0.0152(12) -0.0015(12)
O4 0.0418(11) 0.0618(13) 0.0554(13) -0.0165(10) -0.0012(10) 0.0046(9)

loop_
_atom_type_symbol
_atom_type_description
_atom_type_scat_dispersion_real
_atom_type_scat_dispersion_imag
_atom_type_scat_source
C C 0.0033 0.0016 'International Tables Vol C Tables 4.2.6.8 and 6.1.1.4'
H H 0.0000 0.0000 'International Tables Vol C Tables 4.2.6.8 and 6.1.1.4'
Cl Cl 0.1484 0.1585 'International Tables Vol C Tables 4.2.6.8 and 6.1.1.4'
O O 0.0106 0.0060 'International Tables Vol C Tables 4.2.6.8 and 6.1.1.4'

loop_
_geom_angle_atom_site_label_1
_geom_angle_atom_site_label_2
_geom_angle_atom_site_label_3
_geom_angle
_geom_angle_site_symmetry_1
_geom_angle_site_symmetry_3
_geom_angle_publ_flag
C1 C2 O1 109.0(3) . . ?
O1 C3 C4 114.6(3) . . ?
O2 C3 C4 124.2(3) . . ?
O2 C3 O1 121.1(3) . . ?
C5 C4 C3 122.9(3) . . ?
C9 C4 C3 118.3(3) . . ?
C9 C4 C5 118.8(3) . . ?
C6 C5 C4 120.5(3) . . ?
C5 C6 C7 121.0(3) . . ?
C6 C7 C8 118.0(3) . . ?
C6 C7 C10 121.0(2) . . ?
C8 C7 C10 121.0(2) . . ?
C9 C8 C7 120.8(3) . . ?
C8 C9 C4 120.8(3) . . ?
C7 C10 C11 123.0(2) . . ?
C18 C10 C7 128.5(2) . . ?
C18 C10 C11 108.5(2) . . ?
C12 C11 C10 106.3(2) . . ?
O3 C11 C10 126.9(3) . . ?
O3 C11 C12 126.8(3) . . ?
C13 C12 C11 131.6(3) . . ?
C13 C12 C17 120.9(3) . . ?
C17 C12 C11 107.5(2) . . ?
C12 C13 C14 119.1(3) . . ?
C15 C14 C13 119.6(3) . . ?
C14 C15 C16 122.1(3) . . ?
C14 C15 Cl1 120.0(2) . . ?
C16 C15 Cl1 117.8(3) . . ?
C17 C16 C15 117.8(3) . . ?
C12 C17 C18 108.7(2) . . ?
C16 C17 C12 120.5(2) . . ?
C16 C17 C18 130.8(3) . . ?
C10 C18 C17 109.1(2) . . ?
C10 C18 C19 128.2(2) . . ?
C19 C18 C17 122.7(2) . . ?
C20 C19 C18 121.1(2) . . ?
C20 C19 C24 118.4(2) . . ?
C24 C19 C18 120.5(2) . . ?
C19 C20 C21 123.1(2) . . ?
C20 C21 C22 115.9(2) . . ?
C20 C21 C25 120.6(2) . . ?
C22 C21 C25 123.5(2) . . ?
C21 C22 C23 123.3(2) . . ?
O4 C22 C21 122.0(2) . . ?
O4 C22 C23 114.7(2) . . ?
C22 C23 C29 122.2(2) . . ?
C24 C23 C22 116.8(2) . . ?
C24 C23 C29 121.0(2) . . ?
C23 C24 C19 122.3(2) . . ?
C21 C25 C27 110.9(2) . . ?
C26 C25 C21 111.4(2) . . ?
C26 C25 C27 106.1(2) . . ?
C26 C25 C28 106.4(3) . . ?
C28 C25 C21 110.8(2) . . ?
C28 C25 C27 110.9(3) . . ?
C23 C29 C30 109.8(2) . . ?
C23 C29 C31 111.1(2) . . ?
C31 C29 C30 110.2(2) . . ?
C32 C29 C23 111.5(2) . . ?
C32 C29 C30 107.8(3) . . ?
C32 C29 C31 106.3(2) . . ?
C3 O1 C2 116.6(3) . . ?

loop_
_geom_bond_atom_site_label_1
_geom_bond_atom_site_label_2
_geom_bond_distance
_geom_bond_site_symmetry_2
_geom_bond_publ_flag
C1 C2 1.391(5) . ?
C2 O1 1.473(4) . ?
C3 C4 1.479(4) . ?
C3 O1 1.309(4) . ?
C3 O2 1.200(4) . ?
C4 C5 1.382(4) . ?
C4 C9 1.381(4) . ?
C5 C6 1.379(4) . ?
C6 C7 1.386(4) . ?
C7 C8 1.392(4) . ?
C7 C10 1.473(4) . ?
C8 C9 1.373(4) . ?
C10 C11 1.501(4) . ?
C10 C18 1.361(4) . ?
C11 C12 1.479(4) . ?
C11 O3 1.217(3) . ?
C12 C13 1.373(4) . ?
C12 C17 1.401(4) . ?
C13 C14 1.392(5) . ?
C14 C15 1.373(5) . ?
C15 C16 1.397(4) . ?
C15 Cl1 1.734(3) . ?
C16 C17 1.374(4) . ?
C17 C18 1.490(4) . ?
C18 C19 1.468(3) . ?
C19 C20 1.379(4) . ?
C19 C24 1.389(3) . ?
C20 C21 1.391(4) . ?
C21 C22 1.401(4) . ?
C21 C25 1.539(4) . ?
C22 C23 1.408(3) . ?
C22 O4 1.370(3) . ?
C23 C24 1.381(3) . ?
C23 C29 1.537(3) . ?
C25 C26 1.536(4) . ?
C25 C27 1.540(4) . ?
C25 C28 1.539(4) . ?
C29 C30 1.539(4) . ?
C29 C31 1.538(4) . ?
C29 C32 1.532(4) . ?
